data_4338375
loop_
_publ_author_name
'Fedushkin, Igor L.'
'Skatova, Alexandra A.'
'Dodonov, Vladimir A.'
'Chudakova, Valentina A.'
'Bazyakina, Natalia L.'
'Piskunov, Alexander V.'
'Demeshko, Serhiy V.'
'Fukin, Georgy K.'

_publ_section_title
;
 Digallane with redox-active diimine ligand: dualism of electron-transfer
 reactions.
;
_journal_issue 10
_journal_name_full 'Inorganic chemistry'
_journal_page_first 5159
_journal_page_last 5170
_journal_paper_doi 10.1021/ic500259k
_journal_volume 53
_journal_year 2014
_chemical_formula_sum 'C48 H53 Ga I N3'
_chemical_formula_weight 868.55
_chemical_name_systematic
; 
 ? 
;
_space_group_IT_number 14
_symmetry_cell_setting monoclinic
_symmetry_space_group_name_Hall '-P 2yn'
_symmetry_space_group_name_H-M 'P 1 21/n 1'
_atom_sites_solution_hydrogens geom
_atom_sites_solution_primary direct
_atom_sites_solution_secondary difmap
_audit_creation_method SHELXL-97
_cell_angle_alpha 90.00
_cell_angle_beta 90.7170(10)
_cell_angle_gamma 90.00
_cell_formula_units_Z 4
_cell_length_a 12.2025(4)
_cell_length_b 19.4990(7)
_cell_length_c 17.6340(6)
_cell_measurement_reflns_used 900
_cell_measurement_temperature 100(2)
_cell_measurement_theta_max 30
_cell_measurement_theta_min 2
_cell_volume 4195.4(2)
_computing_cell_refinement 'Bruker SMART'
_computing_data_collection 'Bruker SMART'
_computing_data_reduction 'Bruker SHELXTL'
_computing_molecular_graphics 'Bruker SHELXTL'
_computing_publication_material 'Bruker SHELXTL'
_computing_structure_refinement 'SHELXL-97 (Sheldrick, 2008)'
_computing_structure_solution 'SHELXS-97 (Sheldrick, 2008)'
_diffrn_ambient_temperature 100(2)
_diffrn_measured_fraction_theta_full 0.998
_diffrn_measured_fraction_theta_max 0.998
_diffrn_measurement_device_type 'CCD area detector'
_diffrn_measurement_method 'phi and omega scans'
_diffrn_radiation_monochromator graphite
_diffrn_radiation_source 'fine-focus sealed tube'
_diffrn_radiation_type MoK\a
_diffrn_radiation_wavelength 0.71073
_diffrn_reflns_av_R_equivalents 0.0293
_diffrn_reflns_av_sigmaI/netI 0.0318
_diffrn_reflns_limit_h_max 15
_diffrn_reflns_limit_h_min -13
_diffrn_reflns_limit_k_max 24
_diffrn_reflns_limit_k_min -24
_diffrn_reflns_limit_l_max 20
_diffrn_reflns_limit_l_min -21
_diffrn_reflns_number 25227
_diffrn_reflns_theta_full 26.00
_diffrn_reflns_theta_max 26.00
_diffrn_reflns_theta_min 2.04
_exptl_absorpt_coefficient_mu 1.428
_exptl_absorpt_correction_T_max 0.8943
_exptl_absorpt_correction_T_min 0.8144
_exptl_absorpt_correction_type multi-scan
_exptl_absorpt_process_details 'SADABS (Sheldrick, 1998a)'
_exptl_crystal_colour blue
_exptl_crystal_density_diffrn 1.375
_exptl_crystal_density_method 'not measured'
_exptl_crystal_description prism
_exptl_crystal_F_000 1784
_exptl_crystal_size_max 0.15
_exptl_crystal_size_mid 0.10
_exptl_crystal_size_min 0.08
_refine_diff_density_max 1.601
_refine_diff_density_min -0.377
_refine_diff_density_rms 0.089
_refine_ls_extinction_method none
_refine_ls_goodness_of_fit_ref 1.065
_refine_ls_hydrogen_treatment constr
_refine_ls_matrix_type full
_refine_ls_number_parameters 487
_refine_ls_number_reflns 8242
_refine_ls_number_restraints 0
_refine_ls_restrained_S_all 1.065
_refine_ls_R_factor_all 0.0447
_refine_ls_R_factor_gt 0.0337
_refine_ls_shift/su_max 0.002
_refine_ls_shift/su_mean 0.000
_refine_ls_structure_factor_coef Fsqd
_refine_ls_weighting_details 'calc w=1/[\s^2^(Fo^2^)+(0.0494P)^2^+0.5424P] where P=(Fo^2^+2Fc^2^)/3'
_refine_ls_weighting_scheme calc
_refine_ls_wR_factor_gt 0.0810
_refine_ls_wR_factor_ref 0.0854
_reflns_number_gt 6839
_reflns_number_total 8242
_reflns_threshold_expression >2sigma(I)
_cod_data_source_file ic500259k_si_002.cif
_cod_data_source_block gabian10m
_cod_depositor_comments
;
The following automatic conversions were performed:

'_symmetry_cell_setting' value 'Monoclinic' changed to 'monoclinic'
according to
/usr/data/users/saulius/crontab/automatic-downloads/rss-feeds/ACS/lib/dictionaries/cif_core.dic
dictionary named 'cif_core.dic' version 2.4.2 from 2011-04-26.

Automatic conversion script
Id: cif_fix_values 2281 2013-09-26 08:29:07Z andrius 

 Adding full bibliography for 4338371--4338377.cif.
;
_cod_original_sg_symbol_H-M P2(1)/n
_cod_database_code 4338375

loop_
_symmetry_equiv_pos_as_xyz
'x, y, z'
'-x+1/2, y+1/2, -z+1/2'
'-x, -y, -z'
'x-1/2, -y-1/2, z-1/2'

loop_
_atom_site_label
_atom_site_type_symbol
_atom_site_fract_x
_atom_site_fract_y
_atom_site_fract_z
_atom_site_U_iso_or_equiv
_atom_site_adp_type
_atom_site_occupancy
_atom_site_symmetry_multiplicity
_atom_site_calc_flag
_atom_site_refinement_flags
Ga1 Ga 0.49386(2) 0.332857(13) 0.507496(14) 0.01648(8) Uani 1 1 d .
I1 I 0.397473(15) 0.427053(9) 0.438167(10) 0.02651(7) Uani 1 1 d .
N1 N 0.56101(17) 0.33555(10) 0.60565(11) 0.0172(4) Uani 1 1 d .
C1 C 0.5284(2) 0.27429(12) 0.64059(13) 0.0169(5) Uani 1 1 d .
C1S C 0.8587(3) 0.11932(14) 0.62700(16) 0.0306(6) Uani 1 1 d .
N2 N 0.42474(16) 0.24848(10) 0.52832(11) 0.0166(4) Uani 1 1 d .
C2 C 0.4585(2) 0.23091(12) 0.60194(13) 0.0169(5) Uani 1 1 d .
C2S C 0.7451(2) 0.12402(14) 0.61783(17) 0.0323(7) Uani 1 1 d .
H2SA H 0.7038 0.1492 0.6537 0.039 Uiso 1 1 calc R
C3 C 0.4399(2) 0.16913(12) 0.64686(14) 0.0178(5) Uani 1 1 d .
C3S C 0.6924(3) 0.09308(16) 0.55823(19) 0.0382(8) Uani 1 1 d .
H3SA H 0.6149 0.0964 0.5535 0.046 Uiso 1 1 calc R
C4 C 0.5050(2) 0.17774(12) 0.71332(13) 0.0169(5) Uani 1 1 d .
C4S C 0.7513(3) 0.05662(16) 0.50427(18) 0.0384(8) Uani 1 1 d .
H4SA H 0.7147 0.0350 0.4628 0.046 Uiso 1 1 calc R
C5 C 0.5611(2) 0.24208(12) 0.71270(13) 0.0171(5) Uani 1 1 d .
C5S C 0.8637(3) 0.05244(16) 0.51213(17) 0.0359(7) Uani 1 1 d .
H5SA H 0.9050 0.0281 0.4756 0.043 Uiso 1 1 calc R
C6 C 0.6308(2) 0.25650(13) 0.77266(13) 0.0212(5) Uani 1 1 d .
H6A H 0.6695 0.2988 0.7748 0.025 Uiso 1 1 calc R
C6S C 0.9166(3) 0.08336(14) 0.57287(16) 0.0308(7) Uani 1 1 d .
H6SA H 0.9941 0.0799 0.5776 0.037 Uiso 1 1 calc R
C7 C 0.6440(2) 0.20693(14) 0.83147(14) 0.0261(6) Uani 1 1 d .
H7A H 0.6924 0.2171 0.8726 0.031 Uiso 1 1 calc R
C7S C 0.9165(3) 0.15053(16) 0.69515(19) 0.0453(8) Uani 1 1 d .
H7SA H 0.9052 0.2003 0.6951 0.068 Uiso 1 1 calc R
H7SB H 0.9951 0.1406 0.6928 0.068 Uiso 1 1 calc R
H7SC H 0.8865 0.1309 0.7417 0.068 Uiso 1 1 calc R
C8 C 0.5901(2) 0.14554(14) 0.83144(15) 0.0262(6) Uani 1 1 d .
H8A H 0.6013 0.1140 0.8718 0.031 Uiso 1 1 calc R
C9 C 0.5164(2) 0.12889(13) 0.77023(14) 0.0208(5) Uani 1 1 d .
C10 C 0.4542(2) 0.06761(13) 0.76089(15) 0.0233(6) Uani 1 1 d .
H10A H 0.4581 0.0326 0.7983 0.028 Uiso 1 1 calc R
C11 C 0.3887(2) 0.05919(13) 0.69770(15) 0.0233(6) Uani 1 1 d .
H11A H 0.3470 0.0182 0.6929 0.028 Uiso 1 1 calc R
C12 C 0.3803(2) 0.10931(12) 0.63892(14) 0.0197(5) Uani 1 1 d .
H12A H 0.3351 0.1017 0.5955 0.024 Uiso 1 1 calc R
C13 C 0.6070(2) 0.38942(12) 0.65174(13) 0.0173(5) Uani 1 1 d .
C14 C 0.7152(2) 0.41058(13) 0.63966(14) 0.0201(5) Uani 1 1 d .
C15 C 0.7621(2) 0.45874(13) 0.68885(15) 0.0243(6) Uani 1 1 d .
H15A H 0.8357 0.4729 0.6814 0.029 Uiso 1 1 calc R
C16 C 0.7036(2) 0.48609(13) 0.74808(15) 0.0264(6) Uani 1 1 d .
H16A H 0.7375 0.5176 0.7821 0.032 Uiso 1 1 calc R
C17 C 0.5951(2) 0.46746(13) 0.75768(15) 0.0247(6) Uani 1 1 d .
H17A H 0.5543 0.4877 0.7974 0.030 Uiso 1 1 calc R
C18 C 0.5446(2) 0.41931(12) 0.70988(14) 0.0202(5) Uani 1 1 d .
C19 C 0.7825(2) 0.38005(14) 0.57661(15) 0.0239(6) Uani 1 1 d .
H19A H 0.7300 0.3657 0.5356 0.029 Uiso 1 1 calc R
C20 C 0.8396(2) 0.31510(14) 0.60542(17) 0.0305(6) Uani 1 1 d .
H20A H 0.7850 0.2835 0.6259 0.046 Uiso 1 1 calc R
H20B H 0.8927 0.3272 0.6454 0.046 Uiso 1 1 calc R
H20C H 0.8778 0.2929 0.5634 0.046 Uiso 1 1 calc R
C21 C 0.8639(2) 0.42985(14) 0.54109(18) 0.0318(7) Uani 1 1 d .
H21A H 0.8253 0.4716 0.5250 0.048 Uiso 1 1 calc R
H21B H 0.8976 0.4082 0.4970 0.048 Uiso 1 1 calc R
H21C H 0.9209 0.4417 0.5785 0.048 Uiso 1 1 calc R
C22 C 0.4227(2) 0.40488(13) 0.71893(14) 0.0212(5) Uani 1 1 d .
H22A H 0.4055 0.3608 0.6924 0.025 Uiso 1 1 calc R
C23 C 0.3887(3) 0.39761(16) 0.80142(15) 0.0348(7) Uani 1 1 d .
H23A H 0.4381 0.3654 0.8274 0.052 Uiso 1 1 calc R
H23B H 0.3134 0.3803 0.8035 0.052 Uiso 1 1 calc R
H23C H 0.3928 0.4424 0.8264 0.052 Uiso 1 1 calc R
C24 C 0.3550(2) 0.46159(15) 0.68087(17) 0.0325(7) Uani 1 1 d .
H24A H 0.3721 0.4635 0.6268 0.049 Uiso 1 1 calc R
H24B H 0.3727 0.5058 0.7045 0.049 Uiso 1 1 calc R
H24C H 0.2768 0.4519 0.6869 0.049 Uiso 1 1 calc R
C25 C 0.3245(2) 0.21889(12) 0.50108(13) 0.0178(5) Uani 1 1 d .
C26 C 0.2236(2) 0.23881(14) 0.53276(14) 0.0212(5) Uani 1 1 d .
C27 C 0.1295(2) 0.20340(14) 0.51040(15) 0.0265(6) Uani 1 1 d .
H27A H 0.0612 0.2151 0.5322 0.032 Uiso 1 1 calc R
C28 C 0.1337(2) 0.15151(14) 0.45705(15) 0.0274(6) Uani 1 1 d .
H28A H 0.0687 0.1276 0.4431 0.033 Uiso 1 1 calc R
C29 C 0.2316(2) 0.13436(13) 0.42413(14) 0.0247(6) Uani 1 1 d .
H29A H 0.2331 0.0997 0.3863 0.030 Uiso 1 1 calc R
C30 C 0.3287(2) 0.16720(13) 0.44542(14) 0.0204(5) Uani 1 1 d .
C31 C 0.2165(2) 0.29758(14) 0.58901(14) 0.0242(6) Uani 1 1 d .
H31A H 0.2915 0.3178 0.5945 0.029 Uiso 1 1 calc R
C32 C 0.1815(3) 0.27360(17) 0.66716(16) 0.0384(7) Uani 1 1 d .
H32A H 0.2310 0.2372 0.6849 0.058 Uiso 1 1 calc R
H32B H 0.1064 0.2559 0.6642 0.058 Uiso 1 1 calc R
H32C H 0.1846 0.3122 0.7027 0.058 Uiso 1 1 calc R
C33 C 0.1403(2) 0.35393(15) 0.55895(17) 0.0342(7) Uani 1 1 d .
H33A H 0.1693 0.3723 0.5115 0.051 Uiso 1 1 calc R
H33B H 0.1356 0.3908 0.5965 0.051 Uiso 1 1 calc R
H33C H 0.0671 0.3348 0.5496 0.051 Uiso 1 1 calc R
C34 C 0.4364(2) 0.14911(14) 0.40801(15) 0.0259(6) Uani 1 1 d .
H34A H 0.4967 0.1663 0.4419 0.031 Uiso 1 1 calc R
C35 C 0.4458(3) 0.1870(2) 0.33264(18) 0.0550(10) Uani 1 1 d .
H35A H 0.4348 0.2362 0.3409 0.082 Uiso 1 1 calc R
H35B H 0.3899 0.1699 0.2971 0.082 Uiso 1 1 calc R
H35C H 0.5187 0.1792 0.3116 0.082 Uiso 1 1 calc R
C36 C 0.4527(3) 0.07252(16) 0.3989(3) 0.0545(10) Uani 1 1 d .
H36A H 0.4501 0.0504 0.4487 0.082 Uiso 1 1 calc R
H36B H 0.5240 0.0638 0.3759 0.082 Uiso 1 1 calc R
H36C H 0.3944 0.0539 0.3662 0.082 Uiso 1 1 calc R
N3 N 0.61886(17) 0.30669(10) 0.43720(11) 0.0199(4) Uani 1 1 d .
C37 C 0.6789(2) 0.25195(13) 0.45930(14) 0.0213(5) Uani 1 1 d .
H37A H 0.6552 0.2256 0.5013 0.026 Uiso 1 1 calc R
C38 C 0.7732(2) 0.23310(14) 0.42298(16) 0.0275(6) Uani 1 1 d .
H38A H 0.8137 0.1941 0.4394 0.033 Uiso 1 1 calc R
C39 C 0.8081(2) 0.27182(15) 0.36204(16) 0.0324(7) Uani 1 1 d .
H39A H 0.8739 0.2603 0.3367 0.039 Uiso 1 1 calc R
C40 C 0.7464(3) 0.32714(15) 0.33870(17) 0.0330(7) Uani 1 1 d .
H40A H 0.7683 0.3539 0.2965 0.040 Uiso 1 1 calc R
C41 C 0.6516(2) 0.34334(14) 0.37759(14) 0.0249(6) Uani 1 1 d .
H41A H 0.6089 0.3815 0.3614 0.030 Uiso 1 1 calc R

loop_
_atom_site_aniso_label
_atom_site_aniso_U_11
_atom_site_aniso_U_22
_atom_site_aniso_U_33
_atom_site_aniso_U_23
_atom_site_aniso_U_13
_atom_site_aniso_U_12
Ga1 0.01806(15) 0.01651(15) 0.01483(14) 0.00131(10) -0.00102(11) -0.00042(10)
I1 0.02865(11) 0.02401(11) 0.02679(11) 0.00699(7) -0.00308(8) 0.00502(7)
N1 0.0191(11) 0.0162(10) 0.0164(10) 0.0008(8) -0.0015(8) -0.0011(8)
C1 0.0159(12) 0.0178(12) 0.0171(12) -0.0007(9) -0.0011(10) 0.0010(10)
C1S 0.0431(18) 0.0184(14) 0.0304(15) 0.0075(11) 0.0074(13) -0.0002(12)
N2 0.0173(11) 0.0176(10) 0.0148(10) 0.0007(8) 0.0001(8) -0.0015(8)
C2 0.0178(13) 0.0187(12) 0.0143(11) -0.0003(9) 0.0016(10) -0.0004(10)
C2S 0.0370(17) 0.0204(14) 0.0396(17) 0.0076(12) 0.0136(14) 0.0071(12)
C3 0.0172(13) 0.0187(13) 0.0177(12) -0.0010(10) 0.0022(10) 0.0018(10)
C3S 0.0297(17) 0.0285(16) 0.057(2) 0.0179(15) 0.0061(15) 0.0038(13)
C4 0.0176(12) 0.0183(12) 0.0148(12) -0.0011(9) 0.0011(10) 0.0010(10)
C4S 0.050(2) 0.0284(16) 0.0371(17) 0.0056(13) -0.0066(15) 0.0024(14)
C5 0.0189(13) 0.0162(12) 0.0162(12) -0.0010(9) 0.0015(10) 0.0023(10)
C5S 0.047(2) 0.0310(16) 0.0296(16) 0.0018(13) 0.0083(14) 0.0121(14)
C6 0.0242(14) 0.0199(13) 0.0196(12) -0.0012(10) -0.0021(11) -0.0005(11)
C6S 0.0289(16) 0.0291(15) 0.0346(16) 0.0115(12) 0.0095(13) 0.0053(12)
C7 0.0319(16) 0.0276(15) 0.0187(13) -0.0002(11) -0.0068(11) 0.0018(12)
C7S 0.065(2) 0.0302(17) 0.0406(19) 0.0004(14) 0.0017(17) -0.0072(16)
C8 0.0350(16) 0.0258(14) 0.0178(13) 0.0050(11) -0.0016(11) 0.0055(12)
C9 0.0222(14) 0.0212(13) 0.0191(12) 0.0004(10) 0.0015(10) 0.0062(10)
C10 0.0299(15) 0.0189(13) 0.0212(13) 0.0047(10) 0.0049(11) 0.0025(11)
C11 0.0257(14) 0.0195(13) 0.0249(14) -0.0011(10) 0.0053(11) -0.0017(11)
C12 0.0209(13) 0.0183(13) 0.0199(12) -0.0022(10) 0.0030(10) -0.0004(10)
C13 0.0226(13) 0.0119(12) 0.0175(12) 0.0010(9) -0.0028(10) 0.0019(10)
C14 0.0206(13) 0.0165(12) 0.0230(13) 0.0026(10) -0.0044(11) 0.0013(10)
C15 0.0224(14) 0.0223(14) 0.0281(14) 0.0009(11) -0.0084(11) -0.0032(11)
C16 0.0332(16) 0.0187(13) 0.0270(14) -0.0021(11) -0.0108(12) -0.0006(11)
C17 0.0311(16) 0.0214(14) 0.0214(13) -0.0044(10) -0.0036(11) 0.0011(11)
C18 0.0241(14) 0.0162(13) 0.0202(13) 0.0034(10) -0.0028(11) -0.0003(10)
C19 0.0186(13) 0.0264(14) 0.0266(14) -0.0015(11) -0.0026(11) -0.0001(11)
C20 0.0302(16) 0.0226(14) 0.0387(16) -0.0002(12) 0.0042(13) 0.0037(12)
C21 0.0242(15) 0.0293(16) 0.0419(17) 0.0057(13) 0.0073(13) -0.0006(12)
C22 0.0243(14) 0.0202(13) 0.0192(13) -0.0022(10) 0.0040(11) 0.0014(11)
C23 0.0374(18) 0.0426(18) 0.0244(15) 0.0050(13) 0.0064(13) -0.0050(14)
C24 0.0278(16) 0.0368(17) 0.0329(16) 0.0080(13) 0.0027(13) 0.0057(13)
C25 0.0188(13) 0.0198(13) 0.0148(12) 0.0040(9) -0.0033(10) -0.0017(10)
C26 0.0198(13) 0.0273(14) 0.0165(12) 0.0030(10) -0.0029(10) -0.0021(11)
C27 0.0203(14) 0.0354(16) 0.0238(14) 0.0006(12) -0.0020(11) -0.0053(12)
C28 0.0233(15) 0.0314(15) 0.0275(14) 0.0038(12) -0.0071(12) -0.0096(12)
C29 0.0314(15) 0.0222(14) 0.0204(13) 0.0001(10) -0.0065(11) -0.0042(11)
C30 0.0229(14) 0.0201(13) 0.0180(12) 0.0041(10) -0.0026(10) -0.0003(10)
C31 0.0184(13) 0.0308(15) 0.0232(13) -0.0053(11) -0.0002(11) 0.0001(11)
C32 0.0436(19) 0.0456(19) 0.0262(15) -0.0045(13) 0.0084(14) 0.0035(15)
C33 0.0260(15) 0.0350(16) 0.0414(18) -0.0060(13) -0.0059(13) 0.0031(13)
C34 0.0253(15) 0.0278(15) 0.0246(14) -0.0072(11) -0.0017(11) 0.0020(12)
C35 0.038(2) 0.098(3) 0.0286(17) 0.0104(19) 0.0104(15) 0.009(2)
C36 0.0336(19) 0.040(2) 0.089(3) -0.0272(19) -0.0065(19) 0.0049(15)
N3 0.0215(11) 0.0193(11) 0.0189(10) -0.0004(8) -0.0003(9) -0.0007(9)
C37 0.0265(14) 0.0204(13) 0.0170(12) 0.0004(10) 0.0024(10) -0.0005(11)
C38 0.0257(15) 0.0238(14) 0.0331(15) -0.0011(12) 0.0032(12) 0.0018(11)
C39 0.0306(16) 0.0332(16) 0.0337(16) -0.0036(13) 0.0129(13) -0.0026(13)
C40 0.0371(17) 0.0330(16) 0.0294(15) 0.0027(12) 0.0105(13) -0.0057(13)
C41 0.0289(15) 0.0241(14) 0.0217(13) 0.0003(11) 0.0017(11) -0.0011(11)

loop_
_atom_type_symbol
_atom_type_description
_atom_type_scat_dispersion_real
_atom_type_scat_dispersion_imag
_atom_type_scat_source
C C 0.0033 0.0016 'International Tables Vol C Tables 4.2.6.8 and 6.1.1.4'
H H 0.0000 0.0000 'International Tables Vol C Tables 4.2.6.8 and 6.1.1.4'
N N 0.0061 0.0033 'International Tables Vol C Tables 4.2.6.8 and 6.1.1.4'
Ga Ga 0.2307 1.6083 'International Tables Vol C Tables 4.2.6.8 and 6.1.1.4'
I I -0.4742 1.8119 'International Tables Vol C Tables 4.2.6.8 and 6.1.1.4'

loop_
_geom_angle_atom_site_label_1
_geom_angle_atom_site_label_2
_geom_angle_atom_site_label_3
_geom_angle
N2 Ga1 N1 92.03(8)
N2 Ga1 N3 103.85(8)
N1 Ga1 N3 104.01(8)
N2 Ga1 I1 121.91(6)
N1 Ga1 I1 128.29(6)
N3 Ga1 I1 103.76(6)
C1 N1 C13 118.96(19)
C1 N1 Ga1 104.72(15)
C13 N1 Ga1 133.92(15)
C2 C1 N1 118.9(2)
C2 C1 C5 109.0(2)
N1 C1 C5 131.9(2)
C6S C1S C2S 117.9(3)
C6S C1S C7S 120.9(3)
C2S C1S C7S 121.1(3)
C2 N2 C25 116.96(19)
C2 N2 Ga1 105.48(15)
C25 N2 Ga1 131.98(16)
C1 C2 N2 118.8(2)
C1 C2 C3 109.7(2)
N2 C2 C3 131.2(2)
C3S C2S C1S 121.2(3)
C12 C3 C4 118.2(2)
C12 C3 C2 136.6(2)
C4 C3 C2 105.1(2)
C2S C3S C4S 120.5(3)
C9 C4 C3 124.5(2)
C9 C4 C5 124.3(2)
C3 C4 C5 111.2(2)
C5S C4S C3S 118.8(3)
C6 C5 C4 117.7(2)
C6 C5 C1 137.4(2)
C4 C5 C1 104.9(2)
C4S C5S C6S 120.4(3)
C5 C6 C7 118.9(2)
C5S C6S C1S 121.1(3)
C8 C7 C6 123.0(2)
C7 C8 C9 119.7(2)
C4 C9 C10 116.3(2)
C4 C9 C8 116.4(2)
C10 C9 C8 127.3(2)
C11 C10 C9 119.9(2)
C10 C11 C12 122.9(2)
C3 C12 C11 118.2(2)
C14 C13 C18 120.4(2)
C14 C13 N1 119.4(2)
C18 C13 N1 120.1(2)
C15 C14 C13 118.9(2)
C15 C14 C19 120.0(2)
C13 C14 C19 121.1(2)
C16 C15 C14 121.2(3)
C15 C16 C17 119.7(2)
C16 C17 C18 121.1(2)
C17 C18 C13 118.5(2)
C17 C18 C22 118.9(2)
C13 C18 C22 122.4(2)
C14 C19 C21 114.4(2)
C14 C19 C20 109.3(2)
C21 C19 C20 111.5(2)
C23 C22 C18 113.2(2)
C23 C22 C24 109.5(2)
C18 C22 C24 110.0(2)
C30 C25 C26 120.8(2)
C30 C25 N2 119.0(2)
C26 C25 N2 120.1(2)
C27 C26 C25 118.1(2)
C27 C26 C31 120.4(2)
C25 C26 C31 121.5(2)
C28 C27 C26 121.2(3)
C29 C28 C27 120.3(2)
C28 C29 C30 120.9(2)
C29 C30 C25 118.6(2)
C29 C30 C34 120.9(2)
C25 C30 C34 120.5(2)
C26 C31 C32 112.2(2)
C26 C31 C33 110.8(2)
C32 C31 C33 111.0(2)
C36 C34 C30 112.9(3)
C36 C34 C35 111.9(3)
C30 C34 C35 109.9(2)
C41 N3 C37 118.9(2)
C41 N3 Ga1 125.22(18)
C37 N3 Ga1 115.42(16)
N3 C37 C38 122.1(2)
C37 C38 C39 118.9(3)
C40 C39 C38 119.1(3)
C39 C40 C41 119.1(3)
N3 C41 C40 121.7(3)

loop_
_geom_bond_atom_site_label_1
_geom_bond_atom_site_label_2
_geom_bond_distance
Ga1 N2 1.887(2)
Ga1 N1 1.906(2)
Ga1 N3 2.042(2)
Ga1 I1 2.4931(3)
N1 C1 1.404(3)
N1 C13 1.438(3)
C1 C2 1.376(3)
C1 C5 1.469(3)
C1S C6S 1.385(4)
C1S C2S 1.397(4)
C1S C7S 1.513(4)
N2 C2 1.400(3)
N2 C25 1.430(3)
C2 C3 1.461(3)
C2S C3S 1.366(4)
C3 C12 1.380(3)
C3 C4 1.418(3)
C3S C4S 1.395(5)
C4 C9 1.389(3)
C4 C5 1.429(3)
C4S C5S 1.379(5)
C5 C6 1.378(3)
C5S C6S 1.383(4)
C6 C7 1.425(3)
C7 C8 1.366(4)
C8 C9 1.433(4)
C9 C10 1.424(4)
C10 C11 1.373(4)
C11 C12 1.427(4)
C13 C14 1.402(4)
C13 C18 1.411(3)
C14 C15 1.396(4)
C14 C19 1.512(4)
C15 C16 1.380(4)
C16 C17 1.384(4)
C17 C18 1.400(3)
C18 C22 1.525(4)
C19 C21 1.529(4)
C19 C20 1.529(4)
C22 C23 1.524(4)
C22 C24 1.530(4)
C25 C30 1.408(3)
C25 C26 1.413(4)
C26 C27 1.392(4)
C26 C31 1.519(4)
C27 C28 1.383(4)
C28 C29 1.376(4)
C29 C30 1.394(4)
C30 C34 1.520(4)
C31 C32 1.521(4)
C31 C33 1.530(4)
C34 C36 1.516(4)
C34 C35 1.526(4)
N3 C41 1.336(3)
N3 C37 1.349(3)
C37 C38 1.374(4)
C38 C39 1.385(4)
C39 C40 1.376(4)
C40 C41 1.388(4)
